data_4034375
loop_
_publ_author_name
'Potopnyk, Mykhaylo A.'
'Volyniuk, Dmytro'
'Luboradzki, Roman'
'Ceborska, Magdalena'
'Hladka, Iryna'
'Danyliv, Yan'
'Gra\<zulevi\<cius, Juozas Vidas'

_publ_section_title
;
 Application of the Suzuki-Miyaura Reaction for the Postfunctionalization
 of the Benzo[4,5]thiazolo[3,2- c][1,3,5,2]oxadiazaborinine Core: An
 Approach toward Fluorescent Dyes.
;
_journal_issue 9
_journal_name_full 'The Journal of organic chemistry'
_journal_page_first 5614
_journal_page_last 5626
_journal_paper_doi 10.1021/acs.joc.9b00566
_journal_volume 84
_journal_year 2019
_chemical_formula_sum 'C22 H18 B F2 N3 O S'
_chemical_formula_weight 421.26
_space_group_IT_number 2
_space_group_name_Hall '-P 1'
_space_group_name_H-M_alt 'P -1'
_symmetry_cell_setting triclinic
_symmetry_space_group_name_H-M 'P -1'
_atom_sites_solution_hydrogens geom
_atom_sites_solution_primary direct
_atom_sites_solution_secondary difmap
_audit_creation_method SHELXL-97
_cell_angle_alpha 89.071(3)
_cell_angle_beta 83.721(3)
_cell_angle_gamma 73.245(3)
_cell_formula_units_Z 4
_cell_length_a 9.4870(4)
_cell_length_b 9.5942(3)
_cell_length_c 21.6881(8)
_cell_measurement_reflns_used 8209
_cell_measurement_temperature 100.01(10)
_cell_measurement_theta_max 71.9057
_cell_measurement_theta_min 2.0479
_cell_volume 1878.67(12)
_computing_structure_refinement 'SHELXL-97 (Sheldrick, 2008)'
_diffrn_ambient_temperature 100.01(10)
_diffrn_measured_fraction_theta_full 0.973
_diffrn_measured_fraction_theta_max 0.973
_diffrn_measurement_device_type 'SuperNova, Dual, Cu at zero, Eos'
_diffrn_radiation_monochromator mirror
_diffrn_radiation_source 'SuperNova (Cu) X-ray Source'
_diffrn_radiation_type 'Cu K\a'
_diffrn_radiation_wavelength 1.5418
_diffrn_reflns_av_R_equivalents 0.0336
_diffrn_reflns_av_sigmaI/netI 0.0359
_diffrn_reflns_limit_h_max 11
_diffrn_reflns_limit_h_min -11
_diffrn_reflns_limit_k_max 11
_diffrn_reflns_limit_k_min -7
_diffrn_reflns_limit_l_max 26
_diffrn_reflns_limit_l_min -26
_diffrn_reflns_number 11976
_diffrn_reflns_theta_full 72.05
_diffrn_reflns_theta_max 72.05
_diffrn_reflns_theta_min 2.05
_exptl_absorpt_coefficient_mu 1.878
_exptl_absorpt_correction_T_max 1.00000
_exptl_absorpt_correction_T_min 0.60959
_exptl_absorpt_correction_type multi-scan
_exptl_absorpt_process_details
;
CrysAlisPro, Agilent Technologies,
Version 1.171.35.19 (release 27-10-2011 CrysAlis171 .NET)
(compiled Oct 27 2011,15:02:11)
Empirical absorption correction using spherical harmonics,
 implemented in SCALE3 ABSPACK scaling algorithm.
;
_exptl_crystal_colour yellow
_exptl_crystal_density_diffrn 1.489
_exptl_crystal_density_method 'not measured'
_exptl_crystal_description plate
_exptl_crystal_F_000 872
_exptl_crystal_size_max 0.3
_exptl_crystal_size_mid 0.1
_exptl_crystal_size_min 0.04
_refine_diff_density_max 0.485
_refine_diff_density_min -0.607
_refine_diff_density_rms 0.085
_refine_ls_extinction_method none
_refine_ls_goodness_of_fit_ref 0.960
_refine_ls_hydrogen_treatment riding
_refine_ls_matrix_type full
_refine_ls_number_parameters 545
_refine_ls_number_reflns 7185
_refine_ls_number_restraints 0
_refine_ls_restrained_S_all 0.960
_refine_ls_R_factor_all 0.0555
_refine_ls_R_factor_gt 0.0505
_refine_ls_shift/su_max 0.015
_refine_ls_shift/su_mean 0.002
_refine_ls_structure_factor_coef Fsqd
_refine_ls_weighting_details 'calc w=1/[\s^2^(Fo^2^)+(0.0975P)^2^+1.4542P] where P=(Fo^2^+2Fc^2^)/3'
_refine_ls_weighting_scheme calc
_refine_ls_wR_factor_gt 0.1344
_refine_ls_wR_factor_ref 0.1384
_reflns_number_gt 6649
_reflns_number_total 7185
_reflns_threshold_expression >2\s(I)
_cod_data_source_file jo9b00566_si_003.cif
_cod_data_source_block mpc_459_02
_cod_original_sg_symbol_H-M P-1
_cod_database_code 4034375

loop_
_symmetry_equiv_pos_as_xyz
'x, y, z'
'-x, -y, -z'

loop_
_atom_site_label
_atom_site_type_symbol
_atom_site_fract_x
_atom_site_fract_y
_atom_site_fract_z
_atom_site_U_iso_or_equiv
_atom_site_adp_type
_atom_site_occupancy
_atom_site_symmetry_multiplicity
_atom_site_calc_flag
_atom_site_refinement_flags
C1 C 0.1856(3) 0.3183(2) 0.34516(9) 0.0231(4) Uani 1 1 d .
H1B H 0.0881 0.3752 0.3644 0.035 Uiso 1 1 calc R
H1C H 0.1753 0.2796 0.3049 0.035 Uiso 1 1 calc R
H1D H 0.2513 0.3809 0.3392 0.035 Uiso 1 1 calc R
C1A C 0.1421(2) 0.7401(3) 0.35364(9) 0.0243(4) Uani 1 1 d .
H1A1 H 0.0644 0.6982 0.3717 0.036 Uiso 1 1 calc R
H1A2 H 0.1692 0.7098 0.3100 0.036 Uiso 1 1 calc R
H1A3 H 0.1056 0.8465 0.3566 0.036 Uiso 1 1 calc R
C2 C 0.3212(2) 0.0570(2) 0.35638(9) 0.0232(4) Uani 1 1 d .
H2B H 0.4287 0.0364 0.3559 0.035 Uiso 1 1 calc R
H2C H 0.2961 0.0570 0.3137 0.035 Uiso 1 1 calc R
H2D H 0.2882 -0.0180 0.3800 0.035 Uiso 1 1 calc R
C2A C 0.4134(2) 0.6241(2) 0.35180(9) 0.0214(4) Uani 1 1 d .
H2A1 H 0.4761 0.6890 0.3530 0.032 Uiso 1 1 calc R
H2A2 H 0.3984 0.6090 0.3087 0.032 Uiso 1 1 calc R
H2A3 H 0.4617 0.5303 0.3697 0.032 Uiso 1 1 calc R
C3 C 0.2519(2) 0.2219(2) 0.44659(8) 0.0138(4) Uani 1 1 d .
C3A C 0.2616(2) 0.7205(2) 0.44890(8) 0.0141(4) Uani 1 1 d .
C4 C 0.3121(2) 0.1050(2) 0.48608(8) 0.0144(4) Uani 1 1 d .
H4 H 0.3548 0.0097 0.4690 0.017 Uiso 1 1 calc R
C4A C 0.3886(2) 0.6821(2) 0.48156(8) 0.0156(4) Uani 1 1 d .
H4A H 0.4827 0.6349 0.4601 0.019 Uiso 1 1 calc R
C5 C 0.3093(2) 0.1282(2) 0.54844(8) 0.0144(4) Uani 1 1 d .
H5 H 0.3512 0.0485 0.5738 0.017 Uiso 1 1 calc R
C5A C 0.3771(2) 0.7122(2) 0.54387(8) 0.0144(4) Uani 1 1 d .
H5A H 0.4635 0.6838 0.5649 0.017 Uiso 1 1 calc R
C6 C 0.24599(19) 0.2671(2) 0.57572(8) 0.0135(4) Uani 1 1 d .
C6A C 0.2409(2) 0.7837(2) 0.57726(8) 0.0143(4) Uani 1 1 d .
C7 C 0.1898(2) 0.3844(2) 0.53663(8) 0.0141(4) Uani 1 1 d .
H7 H 0.1481 0.4796 0.5539 0.017 Uiso 1 1 calc R
C7A C 0.1147(2) 0.8240(2) 0.54490(8) 0.0156(4) Uani 1 1 d .
H7A H 0.0214 0.8738 0.5664 0.019 Uiso 1 1 calc R
C8 C 0.1946(2) 0.3628(2) 0.47392(8) 0.0158(4) Uani 1 1 d .
H8 H 0.1588 0.4439 0.4484 0.019 Uiso 1 1 calc R
C8A C 0.1242(2) 0.7924(2) 0.48272(9) 0.0166(4) Uani 1 1 d .
H8A H 0.0371 0.8192 0.4621 0.020 Uiso 1 1 calc R
C9 C 0.2364(2) 0.2878(2) 0.64203(8) 0.0130(4) Uani 1 1 d .
C9A C 0.2287(2) 0.8121(2) 0.64319(8) 0.0139(4) Uani 1 1 d .
C10 C 0.29715(19) 0.2072(2) 0.73696(8) 0.0130(3) Uani 1 1 d .
C10A C 0.3177(2) 0.7678(2) 0.73604(8) 0.0139(4) Uani 1 1 d .
C11 C 0.3086(2) 0.18937(19) 0.84996(8) 0.0131(4) Uani 1 1 d .
C11A C 0.3317(2) 0.73948(19) 0.84907(8) 0.0130(3) Uani 1 1 d .
C12 C 0.21961(19) 0.3224(2) 0.83089(8) 0.0127(3) Uani 1 1 d .
C12A C 0.1952(2) 0.82530(19) 0.83238(8) 0.0132(4) Uani 1 1 d .
C13 C 0.1481(2) 0.4324(2) 0.87448(8) 0.0146(4) Uani 1 1 d .
H13 H 0.0899 0.5245 0.8620 0.018 Uiso 1 1 calc R
C13A C 0.0789(2) 0.8824(2) 0.87832(8) 0.0154(4) Uani 1 1 d .
H13A H -0.0142 0.9410 0.8678 0.019 Uiso 1 1 calc R
C14 C 0.1645(2) 0.4031(2) 0.93654(8) 0.0141(4) Uani 1 1 d .
H14 H 0.1167 0.4773 0.9666 0.017 Uiso 1 1 calc R
C14A C 0.1020(2) 0.8517(2) 0.93961(8) 0.0152(4) Uani 1 1 d .
H14A H 0.0226 0.8899 0.9710 0.018 Uiso 1 1 calc R
C15 C 0.2497(2) 0.2674(2) 0.95671(8) 0.0134(4) Uani 1 1 d .
C15A C 0.2390(2) 0.7659(2) 0.95732(8) 0.0135(4) Uani 1 1 d .
C16 C 0.3229(2) 0.1595(2) 0.91221(8) 0.0131(4) Uani 1 1 d .
H16 H 0.3815 0.0672 0.9244 0.016 Uiso 1 1 calc R
C16A C 0.3553(2) 0.7106(2) 0.91066(8) 0.0137(4) Uani 1 1 d .
H16A H 0.4493 0.6538 0.9210 0.016 Uiso 1 1 calc R
C17 C 0.26124(19) 0.2380(2) 1.02378(8) 0.0135(4) Uani 1 1 d .
C17A C 0.2588(2) 0.73457(19) 1.02384(8) 0.0132(4) Uani 1 1 d .
C18 C 0.2346(2) 0.3518(2) 1.06715(8) 0.0143(4) Uani 1 1 d .
H18 H 0.2093 0.4497 1.0536 0.017 Uiso 1 1 calc R
C18A C 0.1367(2) 0.7588(2) 1.06921(8) 0.0154(4) Uani 1 1 d .
H18A H 0.0396 0.7942 1.0571 0.018 Uiso 1 1 calc R
C19 C 0.2446(2) 0.3229(2) 1.12995(8) 0.0162(4) Uani 1 1 d .
H19 H 0.2255 0.4011 1.1589 0.019 Uiso 1 1 calc R
C19A C 0.1547(2) 0.7320(2) 1.13158(9) 0.0180(4) Uani 1 1 d .
H19A H 0.0705 0.7504 1.1616 0.022 Uiso 1 1 calc R
C20 C 0.2824(2) 0.1806(2) 1.15040(8) 0.0157(4) Uani 1 1 d .
H20 H 0.2899 0.1611 1.1932 0.019 Uiso 1 1 calc R
C20A C 0.2959(2) 0.6782(2) 1.14987(8) 0.0172(4) Uani 1 1 d .
H20A H 0.3086 0.6592 1.1923 0.021 Uiso 1 1 calc R
C21 C 0.3090(2) 0.0668(2) 1.10791(8) 0.0158(4) Uani 1 1 d .
H21 H 0.3342 -0.0309 1.1218 0.019 Uiso 1 1 calc R
C21A C 0.4183(2) 0.6524(2) 1.10566(9) 0.0163(4) Uani 1 1 d .
H21A H 0.5151 0.6154 1.1180 0.020 Uiso 1 1 calc R
C22 C 0.2989(2) 0.0948(2) 1.04537(8) 0.0148(4) Uani 1 1 d .
H22 H 0.3178 0.0159 1.0168 0.018 Uiso 1 1 calc R
C22A C 0.4001(2) 0.6805(2) 1.04352(8) 0.0143(4) Uani 1 1 d .
H22A H 0.4850 0.6628 1.0138 0.017 Uiso 1 1 calc R
B1 B 0.1110(2) 0.4513(2) 0.73081(9) 0.0133(4) Uani 1 1 d .
B1A B 0.0627(2) 0.9366(2) 0.73427(9) 0.0143(4) Uani 1 1 d .
N1 N 0.24830(18) 0.19828(18) 0.38521(7) 0.0164(3) Uani 1 1 d .
N1A N 0.27158(18) 0.68904(18) 0.38725(7) 0.0172(3) Uani 1 1 d .
N2 N 0.31071(17) 0.18098(17) 0.67624(7) 0.0136(3) Uani 1 1 d .
N2A N 0.34423(17) 0.75499(17) 0.67452(7) 0.0146(3) Uani 1 1 d .
N3 N 0.21408(17) 0.32845(17) 0.76714(7) 0.0127(3) Uani 1 1 d .
N3A N 0.19199(17) 0.84155(17) 0.76885(7) 0.0126(3) Uani 1 1 d .
F1 F 0.13207(13) 0.58306(12) 0.74311(5) 0.0214(3) Uani 1 1 d .
F1A F 0.05419(12) 1.08176(12) 0.74175(5) 0.0176(2) Uani 1 1 d .
F2 F -0.03454(12) 0.45448(12) 0.74739(5) 0.0182(2) Uani 1 1 d .
F2A F -0.06963(12) 0.91246(13) 0.75568(5) 0.0187(2) Uani 1 1 d .
S1 S 0.39232(5) 0.07682(5) 0.785825(18) 0.01360(13) Uani 1 1 d .
S1A S 0.45359(5) 0.67719(5) 0.782342(19) 0.01500(13) Uani 1 1 d .
O1 O 0.15307(15) 0.41464(14) 0.66437(6) 0.0163(3) Uani 1 1 d .
O1A O 0.09929(14) 0.89282(15) 0.66831(6) 0.0167(3) Uani 1 1 d .

loop_
_atom_site_aniso_label
_atom_site_aniso_U_11
_atom_site_aniso_U_22
_atom_site_aniso_U_33
_atom_site_aniso_U_23
_atom_site_aniso_U_13
_atom_site_aniso_U_12
C1 0.0324(11) 0.0189(10) 0.0133(9) -0.0005(7) -0.0108(8) 0.0032(9)
C1A 0.0203(10) 0.0356(12) 0.0153(9) -0.0066(8) -0.0116(8) -0.0017(9)
C2 0.0308(11) 0.0196(10) 0.0144(9) -0.0054(7) -0.0109(8) 0.0041(9)
C2A 0.0176(10) 0.0286(11) 0.0145(8) -0.0044(8) -0.0050(7) 0.0004(8)
C3 0.0119(8) 0.0159(9) 0.0130(8) -0.0017(7) -0.0062(6) -0.0009(7)
C3A 0.0174(9) 0.0124(9) 0.0128(8) -0.0006(6) -0.0076(7) -0.0026(7)
C4 0.0135(8) 0.0122(9) 0.0154(8) -0.0020(7) -0.0069(7) 0.0018(7)
C4A 0.0151(9) 0.0158(9) 0.0150(8) 0.0002(7) -0.0080(7) -0.0007(7)
C5 0.0149(9) 0.0121(9) 0.0156(8) 0.0004(7) -0.0091(7) -0.0001(7)
C5A 0.0133(9) 0.0137(9) 0.0157(8) 0.0011(7) -0.0092(7) -0.0007(7)
C6 0.0125(8) 0.0142(9) 0.0139(8) 0.0003(7) -0.0080(7) -0.0016(7)
C6A 0.0174(9) 0.0129(9) 0.0133(8) -0.0001(7) -0.0088(7) -0.0031(7)
C7 0.0142(9) 0.0116(9) 0.0146(8) -0.0021(7) -0.0057(7) 0.0011(7)
C7A 0.0137(9) 0.0152(9) 0.0161(8) -0.0024(7) -0.0072(7) 0.0007(7)
C8 0.0168(9) 0.0142(9) 0.0151(8) 0.0017(7) -0.0086(7) -0.0001(7)
C8A 0.0145(9) 0.0183(9) 0.0163(9) -0.0013(7) -0.0102(7) -0.0006(7)
C9 0.0128(8) 0.0104(8) 0.0152(8) -0.0013(7) -0.0062(6) -0.0006(7)
C9A 0.0139(9) 0.0105(8) 0.0168(9) -0.0017(7) -0.0073(7) -0.0003(7)
C10 0.0121(8) 0.0116(8) 0.0156(8) -0.0006(7) -0.0084(6) -0.0011(7)
C10A 0.0127(8) 0.0113(8) 0.0169(8) -0.0029(7) -0.0070(7) -0.0001(7)
C11 0.0132(8) 0.0109(9) 0.0144(8) -0.0040(7) -0.0070(6) -0.0001(7)
C11A 0.0114(8) 0.0106(8) 0.0146(8) -0.0046(6) -0.0043(6) 0.0020(7)
C12 0.0129(8) 0.0130(9) 0.0131(8) -0.0006(7) -0.0089(6) -0.0021(7)
C12A 0.0153(9) 0.0116(9) 0.0127(8) -0.0021(6) -0.0088(7) -0.0013(7)
C13 0.0156(9) 0.0115(9) 0.0155(8) -0.0016(7) -0.0084(7) 0.0005(7)
C13A 0.0136(9) 0.0151(9) 0.0156(9) -0.0032(7) -0.0079(7) 0.0016(7)
C14 0.0135(8) 0.0132(9) 0.0144(8) -0.0034(7) -0.0061(7) 0.0001(7)
C14A 0.0144(9) 0.0149(9) 0.0154(8) -0.0037(7) -0.0071(7) -0.0004(7)
C15 0.0134(8) 0.0139(9) 0.0134(8) -0.0010(7) -0.0084(6) -0.0022(7)
C15A 0.0156(9) 0.0119(9) 0.0136(8) -0.0030(6) -0.0080(7) -0.0024(7)
C16 0.0140(8) 0.0121(9) 0.0130(8) -0.0004(7) -0.0085(6) -0.0010(7)
C16A 0.0132(8) 0.0126(9) 0.0137(8) -0.0025(6) -0.0083(7) 0.0017(7)
C17 0.0124(8) 0.0153(9) 0.0131(8) -0.0008(7) -0.0069(6) -0.0022(7)
C17A 0.0166(9) 0.0090(8) 0.0141(8) -0.0025(6) -0.0076(7) -0.0016(7)
C18 0.0139(8) 0.0129(9) 0.0151(8) -0.0013(7) -0.0072(7) -0.0002(7)
C18A 0.0132(9) 0.0138(9) 0.0172(9) -0.0029(7) -0.0053(7) 0.0006(7)
C19 0.0137(9) 0.0185(10) 0.0147(8) -0.0051(7) -0.0056(7) 0.0000(7)
C19A 0.0214(10) 0.0155(9) 0.0164(9) -0.0015(7) -0.0031(7) -0.0039(8)
C20 0.0142(9) 0.0211(10) 0.0117(8) 0.0005(7) -0.0062(6) -0.0031(7)
C20A 0.0263(10) 0.0140(9) 0.0117(8) -0.0003(7) -0.0079(7) -0.0041(8)
C21 0.0142(9) 0.0144(9) 0.0173(9) 0.0015(7) -0.0059(7) -0.0003(7)
C21A 0.0181(9) 0.0135(9) 0.0169(9) -0.0016(7) -0.0087(7) -0.0014(7)
C22 0.0129(9) 0.0136(9) 0.0165(9) -0.0029(7) -0.0062(7) 0.0004(7)
C22A 0.0137(9) 0.0130(9) 0.0153(8) -0.0028(7) -0.0059(7) -0.0004(7)
B1 0.0152(10) 0.0115(10) 0.0125(9) -0.0005(7) -0.0095(7) 0.0003(8)
B1A 0.0138(9) 0.0160(10) 0.0123(9) -0.0012(7) -0.0095(7) -0.0001(8)
N1 0.0193(8) 0.0151(8) 0.0113(7) -0.0012(6) -0.0086(6) 0.0030(6)
N1A 0.0152(8) 0.0221(9) 0.0122(7) -0.0032(6) -0.0074(6) 0.0002(7)
N2 0.0138(7) 0.0125(8) 0.0128(7) -0.0018(6) -0.0080(6) 0.0014(6)
N2A 0.0150(8) 0.0152(8) 0.0123(7) -0.0019(6) -0.0082(6) 0.0002(6)
N3 0.0135(7) 0.0117(7) 0.0127(7) -0.0016(6) -0.0087(6) -0.0005(6)
N3A 0.0122(7) 0.0128(7) 0.0121(7) -0.0032(6) -0.0077(6) -0.0002(6)
F1 0.0335(7) 0.0122(5) 0.0198(5) -0.0009(4) -0.0133(5) -0.0045(5)
F1A 0.0194(6) 0.0129(5) 0.0180(5) -0.0029(4) -0.0095(4) 0.0020(4)
F2 0.0139(5) 0.0219(6) 0.0160(5) 0.0004(4) -0.0077(4) 0.0017(4)
F2A 0.0119(5) 0.0267(6) 0.0172(5) 0.0008(4) -0.0078(4) -0.0027(5)
S1 0.0157(2) 0.0112(2) 0.0111(2) -0.00247(16) -0.00868(16) 0.00331(17)
S1A 0.0124(2) 0.0178(2) 0.0110(2) -0.00303(16) -0.00744(16) 0.00417(17)
O1 0.0196(7) 0.0138(7) 0.0123(6) -0.0006(5) -0.0078(5) 0.0025(5)
O1A 0.0146(6) 0.0184(7) 0.0137(6) -0.0038(5) -0.0088(5) 0.0038(5)

loop_
_atom_type_symbol
_atom_type_description
_atom_type_scat_dispersion_real
_atom_type_scat_dispersion_imag
_atom_type_scat_source
C C 0.0181 0.0091 'International Tables Vol C Tables 4.2.6.8 and 6.1.1.4'
H H 0.0000 0.0000 'International Tables Vol C Tables 4.2.6.8 and 6.1.1.4'
B B 0.0090 0.0039 'International Tables Vol C Tables 4.2.6.8 and 6.1.1.4'
N N 0.0311 0.0180 'International Tables Vol C Tables 4.2.6.8 and 6.1.1.4'
F F 0.0727 0.0534 'International Tables Vol C Tables 4.2.6.8 and 6.1.1.4'
S S 0.3331 0.5567 'International Tables Vol C Tables 4.2.6.8 and 6.1.1.4'
O O 0.0492 0.0322 'International Tables Vol C Tables 4.2.6.8 and 6.1.1.4'

loop_
_geom_angle_atom_site_label_1
_geom_angle_atom_site_label_2
_geom_angle_atom_site_label_3
_geom_angle
N1 C3 C8 121.58(17)
N1 C3 C4 121.05(17)
C8 C3 C4 117.36(16)
N1A C3A C8A 121.23(16)
N1A C3A C4A 121.20(17)
C8A C3A C4A 117.56(16)
C5 C4 C3 120.87(17)
C5A C4A C3A 120.77(17)
C4 C5 C6 121.43(17)
C4A C5A C6A 121.59(16)
C5 C6 C7 118.07(16)
C5 C6 C9 120.62(16)
C7 C6 C9 121.30(17)
C5A C6A C7A 117.91(16)
C5A C6A C9A 121.37(16)
C7A C6A C9A 120.70(17)
C8 C7 C6 120.92(17)
C8A C7A C6A 121.12(18)
C7 C8 C3 121.24(17)
C7A C8A C3A 121.04(16)
O1 C9 N2 124.32(16)
O1 C9 C6 116.11(16)
N2 C9 C6 119.57(16)
O1A C9A N2A 124.30(16)
O1A C9A C6A 115.96(15)
N2A C9A C6A 119.73(17)
N2 C10 N3 126.61(16)
N2 C10 S1 120.42(14)
N3 C10 S1 112.97(13)
N2A C10A N3A 126.94(16)
N2A C10A S1A 120.05(14)
N3A C10A S1A 112.98(13)
C16 C11 C12 121.73(16)
C16 C11 S1 127.91(14)
C12 C11 S1 110.36(13)
C16A C11A C12A 121.72(16)
C16A C11A S1A 128.57(14)
C12A C11A S1A 109.68(13)
N3 C12 C13 126.89(16)
N3 C12 C11 112.99(16)
C13 C12 C11 120.12(16)
N3A C12A C13A 126.71(16)
N3A C12A C11A 113.62(16)
C13A C12A C11A 119.66(16)
C14 C13 C12 117.99(17)
C14A C13A C12A 118.51(17)
C13 C14 C15 122.53(16)
C13A C14A C15A 122.61(17)
C16 C15 C14 118.65(16)
C16 C15 C17 120.16(17)
C14 C15 C17 121.19(16)
C16A C15A C14A 118.17(16)
C16A C15A C17A 120.95(16)
C14A C15A C17A 120.88(16)
C11 C16 C15 118.91(16)
C11A C16A C15A 119.30(16)
C18 C17 C22 118.12(16)
C18 C17 C15 121.23(17)
C22 C17 C15 120.66(16)
C22A C17A C18A 117.46(16)
C22A C17A C15A 121.30(16)
C18A C17A C15A 121.23(16)
C19 C18 C17 120.71(17)
C19A C18A C17A 121.45(17)
C20 C19 C18 120.35(17)
C20A C19A C18A 119.97(18)
C19 C20 C21 119.54(16)
C19A C20A C21A 119.56(16)
C22 C21 C20 120.39(17)
C22A C21A C20A 120.35(17)
C21 C22 C17 120.89(17)
C21A C22A C17A 121.20(17)
F1 B1 F2 110.69(16)
F1 B1 O1 109.56(15)
F2 B1 O1 110.31(14)
F1 B1 N3 110.21(14)
F2 B1 N3 109.28(15)
O1 B1 N3 106.72(14)
F2A B1A F1A 110.40(16)
F2A B1A O1A 108.99(15)
F1A B1A O1A 110.41(16)
F2A B1A N3A 111.46(16)
F1A B1A N3A 109.05(14)
O1A B1A N3A 106.46(15)
C3 N1 C2 121.08(15)
C3 N1 C1 120.74(16)
C2 N1 C1 117.82(15)
C3A N1A C2A 121.19(15)
C3A N1A C1A 120.16(16)
C2A N1A C1A 118.01(15)
C10 N2 C9 116.52(16)
C9A N2A C10A 115.90(16)
C10 N3 C12 113.39(15)
C10 N3 B1 119.44(14)
C12 N3 B1 126.81(15)
C10A N3A C12A 113.27(15)
C10A N3A B1A 119.26(15)
C12A N3A B1A 127.45(15)
C10 S1 C11 90.18(8)
C10A S1A C11A 90.40(8)
C9 O1 B1 124.96(14)
C9A O1A B1A 125.16(14)

loop_
_geom_bond_atom_site_label_1
_geom_bond_atom_site_label_2
_geom_bond_distance
C1 N1 1.456(2)
C1A N1A 1.455(2)
C2 N1 1.449(2)
C2A N1A 1.448(2)
C3 N1 1.360(2)
C3 C8 1.417(3)
C3 C4 1.422(2)
C3A N1A 1.363(2)
C3A C8A 1.415(3)
C3A C4A 1.418(2)
C4 C5 1.370(2)
C4A C5A 1.373(2)
C5 C6 1.405(3)
C5A C6A 1.402(3)
C6 C7 1.411(2)
C6 C9 1.444(2)
C6A C7A 1.408(2)
C6A C9A 1.446(2)
C7 C8 1.373(2)
C7A C8A 1.375(3)
C9 O1 1.312(2)
C9 N2 1.331(2)
C9A O1A 1.313(2)
C9A N2A 1.330(2)
C10 N2 1.330(2)
C10 N3 1.337(2)
C10 S1 1.7371(18)
C10A N2A 1.331(2)
C10A N3A 1.332(2)
C10A S1A 1.7418(18)
C11 C16 1.389(2)
C11 C12 1.397(2)
C11 S1 1.7446(18)
C11A C16A 1.389(2)
C11A C12A 1.401(2)
C11A S1A 1.7471(18)
C12 N3 1.389(2)
C12 C13 1.395(3)
C12A N3A 1.387(2)
C12A C13A 1.393(3)
C13 C14 1.387(2)
C13A C14A 1.384(2)
C14 C15 1.411(3)
C14A C15A 1.413(2)
C15 C16 1.400(3)
C15 C17 1.487(2)
C15A C16A 1.399(3)
C15A C17A 1.490(2)
C17 C18 1.401(2)
C17 C22 1.403(3)
C17A C22A 1.402(2)
C17A C18A 1.403(3)
C18 C19 1.393(2)
C18A C19A 1.392(3)
C19 C20 1.386(3)
C19A C20A 1.388(3)
C20 C21 1.389(3)
C20A C21A 1.389(3)
C21 C22 1.387(2)
C21A C22A 1.390(2)
B1 F1 1.370(2)
B1 F2 1.380(2)
B1 O1 1.473(2)
B1 N3 1.562(2)
B1A F2A 1.372(2)
B1A F1A 1.383(2)
B1A O1A 1.473(2)
B1A N3A 1.560(2)
